data_1561127
loop_
_publ_author_name
'P N, Ravi Shankar'
'Orlandi, Fabio'
'Manuel, Pascal'
'Zhang, Weiguo'
'Halaysyamani, P. Shiv'
'Sundaresan, A.'

_publ_section_title
;
 Structural, Magnetic, and Electrical Properties of Doubly Ordered
 Perovskites NaLnNiWO6 (Ln = La, Pr, Nd, Sm, Eu, Gd, and Tb)
;
_journal_issue 12
_journal_name_full 'The Journal of Physical Chemistry C'
_journal_page_first 6749
_journal_page_last 6757
_journal_paper_doi 10.1021/acs.jpcc.0c10340
_journal_volume 125
_journal_year 2021
_chemical_formula_sum 'Na Ni O6 Pr W'
_chemical_formula_weight 502.42722
_space_group_IT_number 4
_space_group_name_Hall 'P 2yb'
_space_group_name_H-M_alt 'P 1 21 1'
_symmetry_cell_setting monoclinic
_symmetry_space_group_name_Hall 'P 2yb'
_symmetry_space_group_name_H-M 'P 1 21 1'
_cell_angle_alpha 90.0000
_cell_angle_beta 90.123(4)
_cell_angle_gamma 90.0000
_cell_formula_units_Z 2
_cell_length_a 5.4858(4)
_cell_length_b 5.4827(4)
_cell_length_c 7.81681(15)
_cell_measurement_temperature 300
_cell_volume 235.11(2)
_computing_structure_refinement FULLPROF
_diffrn_ambient_temperature 300
_diffrn_measurement_device_type Panalytical
_diffrn_radiation_monochromator 1.540596
_diffrn_radiation_type "'Cu K\a'"
_diffrn_radiation_wavelength 1.540596
_pd_instr_location ' ?'
_pd_meas_2theta_range_inc 0.013130
_pd_meas_2theta_range_max 119.99894
_pd_meas_2theta_range_min 10.00657
_pd_meas_number_of_points 8378
_pd_proc_2theta_range_inc 0.013130
_pd_proc_2theta_range_max 119.9852
_pd_proc_2theta_range_min 9.9928
_pd_proc_ls_pref_orient_corr ' ?'
_pd_proc_ls_prof_R_factor 5.1422
_pd_proc_ls_prof_wR_expected 2.6811
_pd_proc_ls_prof_wR_factor 6.9955
_pd_proc_wavelength 1.540596
_pd_spec_mounting ' ?'
_refine_ls_goodness_of_fit_all 6.8077
_refine_ls_number_parameters 46
_refine_ls_number_reflns 414
_refine_ls_number_restraints 0
_refine_ls_R_I_factor 4.6316
_cod_data_source_file naprniwo6.cif
_cod_data_source_block NaPrNiWO6
_cod_depositor_comments
;
The following automatic conversions were performed:

data item '_symmetry_cell_setting' value 'Monoclinic' was changed to
'monoclinic' in accordance with the
/home/data/users/saulius/crontab/automatic-downloads/rss-feeds/ACS/lib/dictionaries/cif_core.dic
dictionary named 'cif_core.dic' version 2.4.2 last updated on
2011-04-26.

Automatic conversion script
Id: cif_fix_values 7556 2019-12-06 15:28:31Z antanas 

 Adding full bibliography for 1561127--1561133.cif.
;
_cod_original_cell_volume 235.11(3)
_cod_original_sg_symbol_H-M 'P 21'
_cod_original_formula_sum 'Na Pr Ni W O6'
_cod_database_code 1561127
_pd_proc_ls_prof_cr_factor 16.1545
_pd_proc_ls_prof_cwr_factor 15.2224
_pd_proc_ls_prof_cwr_expected 5.8342
_pd_proc_ls_prof_chi2 6.8077
_pd_proc_ls_prof_echi2 6.8127

loop_
_symmetry_equiv_pos_as_xyz
x,y,z
-x,y+1/2,-z

loop_
_atom_site_label
_atom_site_fract_x
_atom_site_fract_y
_atom_site_fract_z
_atom_site_U_iso_or_equiv
_atom_site_occupancy
_atom_site_adp_type
_atom_site_type_symbol
Na1 0.238(7) 0.241(3) 0.016(2) 0.01870 0.856(3) Uiso Na
Pr2 0.238(7) 0.241(3) 0.016(2) 0.01870 0.144(3) Uiso Pr
Pr1 0.255(2) 0.2862(6) 0.5030(19) 0.00921 0.856(3) Uiso Pr
NA2 0.255(2) 0.2862(6) 0.5030(19) 0.00921 0.144(3) Uiso Na
Ni 0.748(4) 0.25000 0.2424(11) 0.00287 1.000(3) Uiso Ni
W 0.7518(14) 0.25000 0.7670(3) 0.00882 1.000(3) Uiso W
O1 0.515(10) 0.538(11) 0.715(7) 0.01267 1.000(3) Uiso O
O2 0.482(13) 0.491(12) 0.266(9) 0.01267 1.000(3) Uiso O
O3 -0.017(13) -0.025(14) 0.253(6) 0.01267 1.000(3) Uiso O
O4 -0.011(8) -0.052(6) 0.861(5) 0.01267 1.000(3) Uiso O
O5 0.795(11) 0.190(7) 0.490(3) 0.01267 1.000(3) Uiso O
O6 0.708(12) 0.205(8) 0.006(3) 0.01267 1.000(3) Uiso O

loop_
_atom_type_symbol
_atom_type_scat_Cromer_Mann_a1
_atom_type_scat_Cromer_Mann_b1
_atom_type_scat_Cromer_Mann_a2
_atom_type_scat_Cromer_Mann_b2
_atom_type_scat_Cromer_Mann_a3
_atom_type_scat_Cromer_Mann_b3
_atom_type_scat_Cromer_Mann_a4
_atom_type_scat_Cromer_Mann_b4
_atom_type_scat_Cromer_Mann_c
_atom_type_scat_dispersion_real
_atom_type_scat_dispersion_imag
_atom_type_scat_source
na 4.76260 3.28500 3.17360 8.84220 1.26740 0.31360 1.11280 129.42400 0.67600 0.12900 0.12400 International_Tables_for_Crystallography_Vol.C(1991)_Tables_6.1.1.4_and_6.1.1.5
pr 22.04400 2.77393 19.66970 0.22209 12.38560 16.76690 2.82428 143.64400 2.05830 -2.93900 10.53500 International_Tables_for_Crystallography_Vol.C(1991)_Tables_6.1.1.4_and_6.1.1.5
ni 12.83760 3.87850 7.29200 0.25650 4.44380 12.17630 2.38000 66.34210 1.03410 -2.95600 0.50900 International_Tables_for_Crystallography_Vol.C(1991)_Tables_6.1.1.4_and_6.1.1.5
w 29.08180 1.72029 15.43000 9.22590 14.43270 0.32170 5.11982 57.05600 9.88750 -6.04800 5.57700 International_Tables_for_Crystallography_Vol.C(1991)_Tables_6.1.1.4_and_6.1.1.5
o 3.04850 13.27710 2.28680 5.70110 1.54630 0.32390 0.86700 32.90890 0.25080 0.04700 0.03200 International_Tables_for_Crystallography_Vol.C(1991)_Tables_6.1.1.4_and_6.1.1.5

loop_
_geom_angle_atom_site_label_1
_geom_angle_atom_site_label_2
_geom_angle_atom_site_label_3
_geom_angle
_geom_angle_site_symmetry_1
_geom_angle_site_symmetry_3
_geom_angle_publ_flag
O1 Na1 O2 54(3) 2_646 1_555 ?
O1 Na1 O3 61(3) 2_646 1_555 ?
O1 Na1 O3 175(4) 2_646 2_555 ?
O1 Na1 O4 113(3) 2_646 1_554 ?
O1 Na1 O4 100(3) 2_646 2_556 ?
O1 Na1 O6 119(3) 2_646 1_455 ?
O1 Na1 O6 60(3) 2_646 1_555 ?
O1 Na1 O6 66(2) 2_646 2_645 ?
O1 Na1 O6 113(3) 2_646 2_655 ?
O2 Na1 O3 92(4) 1_555 1_555 ?
O2 Na1 O3 122(4) 1_555 2_555 ?
O2 Na1 O4 164(4) 1_555 1_554 ?
O2 Na1 O4 71(3) 1_555 2_556 ?
O2 Na1 O6 123(4) 1_555 1_455 ?
O2 Na1 O6 65(3) 1_555 1_555 ?
O2 Na1 O6 119(3) 1_555 2_645 ?
O2 Na1 O6 60(3) 1_555 2_655 ?
O3 Na1 O3 123(4) 1_555 2_555 ?
O3 Na1 O4 72(2) 1_555 1_554 ?
O3 Na1 O4 69(3) 1_555 2_556 ?
O3 Na1 O6 58(3) 1_555 1_455 ?
O3 Na1 O6 119(4) 1_555 1_555 ?
O3 Na1 O6 64(2) 1_555 2_645 ?
O3 Na1 O6 129(4) 1_555 2_655 ?
O3 Na1 O4 71(3) 2_555 1_554 ?
O3 Na1 O4 80(3) 2_555 2_556 ?
O3 Na1 O6 65(3) 2_555 1_455 ?
O3 Na1 O6 117(4) 2_555 1_555 ?
O3 Na1 O6 118(3) 2_555 2_645 ?
O3 Na1 O6 62(2) 2_555 2_655 ?
O4 Na1 O4 106(3) 1_554 2_556 ?
O4 Na1 O6 52(2) 1_554 1_455 ?
O4 Na1 O6 120(4) 1_554 1_555 ?
O4 Na1 O6 51.0(19) 1_554 2_645 ?
O4 Na1 O6 133(3) 1_554 2_655 ?
O4 Na1 O6 54(3) 2_556 1_455 ?
O4 Na1 O6 134(4) 2_556 1_555 ?
O4 Na1 O6 132(3) 2_556 2_645 ?
O4 Na1 O6 62(2) 2_556 2_655 ?
O6 Na1 O6 171(4) 1_455 1_555 ?
O6 Na1 O6 92(3) 1_455 2_645 ?
O6 Na1 O6 100(3) 1_455 2_655 ?
O6 Na1 O6 80(3) 1_555 2_645 ?
O6 Na1 O6 88(3) 1_555 2_655 ?
O6 Na1 O6 166(3) 2_645 2_655 ?
O1 Pr2 O2 54(3) 2_646 1_555 ?
O1 Pr2 O3 61(3) 2_646 1_555 ?
O1 Pr2 O3 175(4) 2_646 2_555 ?
O1 Pr2 O4 113(3) 2_646 1_554 ?
O1 Pr2 O4 100(3) 2_646 2_556 ?
O1 Pr2 O6 119(3) 2_646 1_455 ?
O1 Pr2 O6 60(3) 2_646 1_555 ?
O1 Pr2 O6 66(2) 2_646 2_645 ?
O1 Pr2 O6 113(3) 2_646 2_655 ?
O2 Pr2 O3 92(4) 1_555 1_555 ?
O2 Pr2 O3 122(4) 1_555 2_555 ?
O2 Pr2 O4 164(4) 1_555 1_554 ?
O2 Pr2 O4 71(3) 1_555 2_556 ?
O2 Pr2 O6 123(4) 1_555 1_455 ?
O2 Pr2 O6 65(3) 1_555 1_555 ?
O2 Pr2 O6 119(3) 1_555 2_645 ?
O2 Pr2 O6 60(3) 1_555 2_655 ?
O3 Pr2 O3 123(4) 1_555 2_555 ?
O3 Pr2 O4 72(2) 1_555 1_554 ?
O3 Pr2 O4 69(3) 1_555 2_556 ?
O3 Pr2 O6 58(3) 1_555 1_455 ?
O3 Pr2 O6 119(4) 1_555 1_555 ?
O3 Pr2 O6 64(2) 1_555 2_645 ?
O3 Pr2 O6 129(4) 1_555 2_655 ?
O3 Pr2 O4 71(3) 2_555 1_554 ?
O3 Pr2 O4 80(3) 2_555 2_556 ?
O3 Pr2 O6 65(3) 2_555 1_455 ?
O3 Pr2 O6 117(4) 2_555 1_555 ?
O3 Pr2 O6 118(3) 2_555 2_645 ?
O3 Pr2 O6 62(2) 2_555 2_655 ?
O4 Pr2 O4 106(3) 1_554 2_556 ?
O4 Pr2 O6 52(2) 1_554 1_455 ?
O4 Pr2 O6 120(4) 1_554 1_555 ?
O4 Pr2 O6 51.0(19) 1_554 2_645 ?
O4 Pr2 O6 133(3) 1_554 2_655 ?
O4 Pr2 O6 54(3) 2_556 1_455 ?
O4 Pr2 O6 134(4) 2_556 1_555 ?
O4 Pr2 O6 132(3) 2_556 2_645 ?
O4 Pr2 O6 62(2) 2_556 2_655 ?
O6 Pr2 O6 171(4) 1_455 1_555 ?
O6 Pr2 O6 92(3) 1_455 2_645 ?
O6 Pr2 O6 100(3) 1_455 2_655 ?
O6 Pr2 O6 80(3) 1_555 2_645 ?
O6 Pr2 O6 88(3) 1_555 2_655 ?
O6 Pr2 O6 166(3) 2_645 2_655 ?
O1 Pr1 O1 116(4) 1_555 2_646 ?
O1 Pr1 O2 88(3) 1_555 1_555 ?
O1 Pr1 O2 67(3) 1_555 2_646 ?
O1 Pr1 O3 176(4) 1_555 1_555 ?
O1 Pr1 O3 65(3) 1_555 2_556 ?
O1 Pr1 O5 132(4) 1_555 1_455 ?
O1 Pr1 O5 61(2) 1_555 2_656 ?
O1 Pr1 O2 59(3) 2_646 1_555 ?
O1 Pr1 O2 82(3) 2_646 2_646 ?
O1 Pr1 O3 60(3) 2_646 1_555 ?
O1 Pr1 O3 171(4) 2_646 2_556 ?
O1 Pr1 O5 111(3) 2_646 1_455 ?
O1 Pr1 O5 128(4) 2_646 2_656 ?
O2 Pr1 O2 119(4) 1_555 2_646 ?
O2 Pr1 O3 91(4) 1_555 1_555 ?
O2 Pr1 O3 129(4) 1_555 2_556 ?
O2 Pr1 O5 123(4) 1_555 1_455 ?
O2 Pr1 O5 69(3) 1_555 2_656 ?
O2 Pr1 O3 110(4) 2_646 1_555 ?
O2 Pr1 O3 91(4) 2_646 2_556 ?
O2 Pr1 O5 114(4) 2_646 1_455 ?
O2 Pr1 O5 128(4) 2_646 2_656 ?
O3 Pr1 O3 118(4) 1_555 2_556 ?
O3 Pr1 O5 51(2) 1_555 1_455 ?
O3 Pr1 O5 121(4) 1_555 2_656 ?
O3 Pr1 O5 67(3) 2_556 1_455 ?
O3 Pr1 O5 61(2) 2_556 2_656 ?
O5 Pr1 O5 95(3) 1_455 2_656 ?
O1 NA2 O1 116(4) 1_555 2_646 ?
O1 NA2 O2 88(3) 1_555 1_555 ?
O1 NA2 O2 67(3) 1_555 2_646 ?
O1 NA2 O3 176(4) 1_555 1_555 ?
O1 NA2 O3 65(3) 1_555 2_556 ?
O1 NA2 O5 132(4) 1_555 1_455 ?
O1 NA2 O5 61(2) 1_555 2_656 ?
O1 NA2 O2 59(3) 2_646 1_555 ?
O1 NA2 O2 82(3) 2_646 2_646 ?
O1 NA2 O3 60(3) 2_646 1_555 ?
O1 NA2 O3 171(4) 2_646 2_556 ?
O1 NA2 O5 111(3) 2_646 1_455 ?
O1 NA2 O5 128(4) 2_646 2_656 ?
O2 NA2 O2 119(4) 1_555 2_646 ?
O2 NA2 O3 91(4) 1_555 1_555 ?
O2 NA2 O3 129(4) 1_555 2_556 ?
O2 NA2 O5 123(4) 1_555 1_455 ?
O2 NA2 O5 69(3) 1_555 2_656 ?
O2 NA2 O3 110(4) 2_646 1_555 ?
O2 NA2 O3 91(4) 2_646 2_556 ?
O2 NA2 O5 114(4) 2_646 1_455 ?
O2 NA2 O5 128(4) 2_646 2_656 ?
O3 NA2 O3 118(4) 1_555 2_556 ?
O3 NA2 O5 51(2) 1_555 1_455 ?
O3 NA2 O5 121(4) 1_555 2_656 ?
O3 NA2 O5 67(3) 2_556 1_455 ?
O3 NA2 O5 61(2) 2_556 2_656 ?
O5 NA2 O5 95(3) 1_455 2_656 ?
O1 Ni O2 80(4) 2_646 1_555 ?
O1 Ni O3 91(5) 2_646 1_655 ?
O1 Ni O4 166(5) 2_646 2_656 ?
O1 Ni O5 80(3) 2_646 1_555 ?
O1 Ni O6 90(4) 2_646 1_555 ?
O2 Ni O3 169(7) 1_555 1_655 ?
O2 Ni O4 102(4) 1_555 2_656 ?
O2 Ni O5 97(4) 1_555 1_555 ?
O2 Ni O6 95(4) 1_555 1_555 ?
O3 Ni O4 88(4) 1_655 2_656 ?
O3 Ni O5 76(3) 1_655 1_555 ?
O3 Ni O6 91(4) 1_655 1_555 ?
O4 Ni O5 113(3) 2_656 1_555 ?
O4 Ni O6 76(3) 2_656 1_555 ?
O5 Ni O6 163(2) 1_555 1_555 ?
O1 W O2 97(5) 1_555 2_646 ?
O1 W O3 88(5) 1_555 2_656 ?
O1 W O4 172(4) 1_555 1_655 ?
O1 W O5 89(3) 1_555 1_555 ?
O1 W O6 102(4) 1_555 1_556 ?
O2 W O3 165(7) 2_646 2_656 ?
O2 W O4 83(4) 2_646 1_655 ?
O2 W O5 80(4) 2_646 1_555 ?
O2 W O6 87(4) 2_646 1_556 ?
O3 W O4 94(4) 2_656 1_655 ?
O3 W O5 86(4) 2_656 1_555 ?
O3 W O6 105(4) 2_656 1_556 ?
O4 W O5 99(2) 1_655 1_555 ?
O4 W O6 70(2) 1_655 1_556 ?
O5 W O6 164(2) 1_555 1_556 ?
Na1 O1 Pr1 169(2) 2_656 1_555 ?
Na1 O1 Pr1 93.0(19) 2_656 2_656 ?
Na1 O1 NA2 169(2) 2_656 1_555 ?
Na1 O1 NA2 93.0(19) 2_656 2_656 ?
Na1 O1 Ni 90(3) 2_656 2_656 ?
Na1 O1 W 81(2) 2_656 1_555 ?
Na1 O1 O2 63(3) 2_656 2_656 ?
Na1 O1 O3 118(4) 2_656 2_556 ?
Na1 O1 O3 60(3) 2_656 2_656 ?
Na1 O1 O5 134(3) 2_656 2_656 ?
Na1 O1 O6 57(2) 2_656 2_656 ?
Pr2 O1 Pr1 169(2) 2_656 1_555 ?
Pr2 O1 Pr1 93.0(19) 2_656 2_656 ?
Pr2 O1 NA2 169(2) 2_656 1_555 ?
Pr2 O1 NA2 93.0(19) 2_656 2_656 ?
Pr2 O1 Ni 90(3) 2_656 2_656 ?
Pr2 O1 W 81(2) 2_656 1_555 ?
Pr2 O1 O2 63(3) 2_656 2_656 ?
Pr2 O1 O3 118(4) 2_656 2_556 ?
Pr2 O1 O3 60(3) 2_656 2_656 ?
Pr2 O1 O5 134(3) 2_656 2_656 ?
Pr2 O1 O6 57(2) 2_656 2_656 ?
Pr1 O1 Pr1 97.5(19) 1_555 2_656 ?
Pr1 O1 NA2 97.5(19) 1_555 2_656 ?
Pr1 O1 Ni 91(2) 1_555 2_656 ?
Pr1 O1 W 94(2) 1_555 1_555 ?
Pr1 O1 O2 125(4) 1_555 2_656 ?
Pr1 O1 O3 56(3) 1_555 2_556 ?
Pr1 O1 O3 122(3) 1_555 2_656 ?
Pr1 O1 O5 52(2) 1_555 2_656 ?
Pr1 O1 O6 117(2) 1_555 2_656 ?
Pr1 O1 NA2 97.5(19) 2_656 1_555 ?
Pr1 O1 Ni 100(2) 2_656 2_656 ?
Pr1 O1 W 103(2) 2_656 1_555 ?
Pr1 O1 O2 60(3) 2_656 2_656 ?
Pr1 O1 O3 129(4) 2_656 2_556 ?
Pr1 O1 O3 68(3) 2_656 2_656 ?
Pr1 O1 O5 74(3) 2_656 2_656 ?
Pr1 O1 O6 127(3) 2_656 2_656 ?
NA2 O1 NA2 97.5(19) 1_555 2_656 ?
NA2 O1 Ni 91(2) 1_555 2_656 ?
NA2 O1 W 94(2) 1_555 1_555 ?
NA2 O1 O2 125(4) 1_555 2_656 ?
NA2 O1 O3 56(3) 1_555 2_556 ?
NA2 O1 O3 122(3) 1_555 2_656 ?
NA2 O1 O5 52(2) 1_555 2_656 ?
NA2 O1 O6 117(2) 1_555 2_656 ?
NA2 O1 Ni 100(2) 2_656 2_656 ?
NA2 O1 W 103(2) 2_656 1_555 ?
NA2 O1 O2 60(3) 2_656 2_656 ?
NA2 O1 O3 129(4) 2_656 2_556 ?
NA2 O1 O3 68(3) 2_656 2_656 ?
NA2 O1 O5 74(3) 2_656 2_656 ?
NA2 O1 O6 127(3) 2_656 2_656 ?
Ni O1 W 156(3) 2_656 1_555 ?
Ni O1 O2 52(3) 2_656 2_656 ?
Ni O1 O3 46(3) 2_656 2_556 ?
Ni O1 O3 145(4) 2_656 2_656 ?
Ni O1 O5 52(3) 2_656 2_656 ?
W O1 O2 138(4) 1_555 2_656 ?
W O1 O3 120(4) 1_555 2_556 ?
W O1 O5 144(3) 1_555 2_656 ?
W O1 O6 113(3) 1_555 2_656 ?
O2 O1 O3 97(4) 2_656 2_556 ?
O2 O1 O3 96(4) 2_656 2_656 ?
O2 O1 O5 73(3) 2_656 2_656 ?
O2 O1 O6 67(3) 2_656 2_656 ?
O3 O1 O3 162(5) 2_556 2_656 ?
O3 O1 O5 55(3) 2_556 2_656 ?
O3 O1 O6 61(3) 2_556 2_656 ?
O3 O1 O5 141(4) 2_656 2_656 ?
O3 O1 O6 115(4) 2_656 2_656 ?
O5 O1 O6 96(2) 2_656 2_656 ?
Na1 O2 Pr1 93(2) 1_555 1_555 ?
Na1 O2 Pr1 174(2) 1_555 2_656 ?
Na1 O2 NA2 93(2) 1_555 1_555 ?
Na1 O2 NA2 174(2) 1_555 2_656 ?
Na1 O2 Ni 88(3) 1_555 1_555 ?
Na1 O2 W 87(3) 1_555 2_656 ?
Na1 O2 O1 63(3) 1_555 2_646 ?
Na1 O2 O5 115(3) 1_555 1_555 ?
Na1 O2 O5 116(3) 1_555 2_656 ?
Na1 O2 O6 55(3) 1_555 1_555 ?
Na1 O2 O6 57(2) 1_555 2_655 ?
Pr2 O2 Pr1 93(2) 1_555 1_555 ?
Pr2 O2 Pr1 174(2) 1_555 2_656 ?
Pr2 O2 NA2 93(2) 1_555 1_555 ?
Pr2 O2 NA2 174(2) 1_555 2_656 ?
Pr2 O2 Ni 88(3) 1_555 1_555 ?
Pr2 O2 W 87(3) 1_555 2_656 ?
Pr2 O2 O1 63(3) 1_555 2_646 ?
Pr2 O2 O5 115(3) 1_555 1_555 ?
Pr2 O2 O5 116(3) 1_555 2_656 ?
Pr2 O2 O6 55(3) 1_555 1_555 ?
Pr2 O2 O6 57(2) 1_555 2_655 ?
Pr1 O2 Pr1 92(2) 1_555 2_656 ?
Pr1 O2 NA2 92(2) 1_555 2_656 ?
Pr1 O2 Ni 98(3) 1_555 1_555 ?
Pr1 O2 W 96(3) 1_555 2_656 ?
Pr1 O2 O1 61(3) 1_555 2_646 ?
Pr1 O2 O4 76(3) 1_555 2_556 ?
Pr1 O2 O5 66(3) 1_555 1_555 ?
Pr1 O2 O5 51(2) 1_555 2_656 ?
Pr1 O2 O6 120(3) 1_555 1_555 ?
Pr1 O2 O6 127(3) 1_555 2_655 ?
Pr1 O2 NA2 92(2) 2_656 1_555 ?
Pr1 O2 Ni 94(3) 2_656 1_555 ?
Pr1 O2 W 90(3) 2_656 2_656 ?
Pr1 O2 O1 122(3) 2_656 2_646 ?
Pr1 O2 O4 139(3) 2_656 2_556 ?
Pr1 O2 O5 69(2) 2_656 1_555 ?
Pr1 O2 O5 66(3) 2_656 2_656 ?
Pr1 O2 O6 123(2) 2_656 1_555 ?
Pr1 O2 O6 117(3) 2_656 2_655 ?
NA2 O2 NA2 92(2) 1_555 2_656 ?
NA2 O2 Ni 98(3) 1_555 1_555 ?
NA2 O2 W 96(3) 1_555 2_656 ?
NA2 O2 O1 61(3) 1_555 2_646 ?
NA2 O2 O4 76(3) 1_555 2_556 ?
NA2 O2 O5 66(3) 1_555 1_555 ?
NA2 O2 O5 51(2) 1_555 2_656 ?
NA2 O2 O6 120(3) 1_555 1_555 ?
NA2 O2 O6 127(3) 1_555 2_655 ?
NA2 O2 Ni 94(3) 2_656 1_555 ?
NA2 O2 W 90(3) 2_656 2_656 ?
NA2 O2 O1 122(3) 2_656 2_646 ?
NA2 O2 O4 139(3) 2_656 2_556 ?
NA2 O2 O5 69(2) 2_656 1_555 ?
NA2 O2 O5 66(3) 2_656 2_656 ?
NA2 O2 O6 123(2) 2_656 1_555 ?
NA2 O2 O6 117(3) 2_656 2_655 ?
Ni O2 W 166(3) 1_555 2_656 ?
Ni O2 O1 48(3) 1_555 2_646 ?
Ni O2 O4 127(3) 1_555 2_556 ?
Ni O2 O5 139(4) 1_555 2_656 ?
Ni O2 O6 121(4) 1_555 2_655 ?
W O2 O1 138(4) 2_656 2_646 ?
W O2 O4 53(3) 2_656 2_556 ?
W O2 O5 151(3) 2_656 1_555 ?
W O2 O5 54(3) 2_656 2_656 ?
W O2 O6 127(3) 2_656 1_555 ?
W O2 O6 46(3) 2_656 2_655 ?
O1 O2 O4 87(3) 2_646 2_556 ?
O1 O2 O5 53(3) 2_646 1_555 ?
O1 O2 O5 112(4) 2_646 2_656 ?
O1 O2 O6 59(3) 2_646 1_555 ?
O1 O2 O6 120(4) 2_646 2_655 ?
O4 O2 O5 135(3) 2_556 1_555 ?
O4 O2 O5 76(3) 2_556 2_656 ?
O4 O2 O6 96(3) 2_556 1_555 ?
O4 O2 O6 52(3) 2_556 2_655 ?
O5 O2 O5 98(3) 1_555 2_656 ?
O5 O2 O6 82(2) 1_555 1_555 ?
O5 O2 O6 162(3) 1_555 2_655 ?
O5 O2 O6 169(3) 2_656 1_555 ?
O5 O2 O6 100(3) 2_656 2_655 ?
O6 O2 O6 81(3) 1_555 2_655 ?
Na1 O3 Na1 87(2) 1_555 2_545 ?
Na1 O3 Pr2 87(2) 1_555 2_545 ?
Na1 O3 Pr1 83.3(20) 1_555 1_555 ?
Na1 O3 Pr1 172(2) 1_555 2_546 ?
Na1 O3 NA2 83.3(20) 1_555 1_555 ?
Na1 O3 NA2 172(2) 1_555 2_546 ?
Na1 O3 Ni 84(3) 1_555 1_455 ?
Na1 O3 W 84(3) 1_555 2_646 ?
Na1 O3 O1 120(3) 1_555 2_546 ?
Na1 O3 O1 59(3) 1_555 2_646 ?
Na1 O3 O5 118(3) 1_555 1_455 ?
Na1 O3 O5 124(2) 1_555 2_646 ?
Na1 O3 O6 64(3) 1_555 1_455 ?
Na1 O3 Pr2 87(2) 2_545 1_555 ?
Na1 O3 Pr1 171(2) 2_545 1_555 ?
Na1 O3 Pr1 99(2) 2_545 2_546 ?
Na1 O3 NA2 171(2) 2_545 1_555 ?
Na1 O3 NA2 99(2) 2_545 2_546 ?
Na1 O3 Ni 92(3) 2_545 1_455 ?
Na1 O3 W 88(3) 2_545 2_646 ?
Na1 O3 O1 72(3) 2_545 2_546 ?
Na1 O3 O1 124(3) 2_545 2_646 ?
Na1 O3 O4 103(3) 2_545 2_556 ?
Na1 O3 O5 129(2) 2_545 1_455 ?
Na1 O3 O5 118(3) 2_545 2_646 ?
Na1 O3 O6 56(2) 2_545 1_455 ?
Pr2 O3 Pr2 87(2) 1_555 2_545 ?
Pr2 O3 Pr1 83.3(20) 1_555 1_555 ?
Pr2 O3 Pr1 172(2) 1_555 2_546 ?
Pr2 O3 NA2 83.3(20) 1_555 1_555 ?
Pr2 O3 NA2 172(2) 1_555 2_546 ?
Pr2 O3 Ni 84(3) 1_555 1_455 ?
Pr2 O3 W 84(3) 1_555 2_646 ?
Pr2 O3 O1 120(3) 1_555 2_546 ?
Pr2 O3 O1 59(3) 1_555 2_646 ?
Pr2 O3 O5 118(3) 1_555 1_455 ?
Pr2 O3 O5 124(2) 1_555 2_646 ?
Pr2 O3 O6 64(3) 1_555 1_455 ?
Pr2 O3 Pr1 171(2) 2_545 1_555 ?
Pr2 O3 Pr1 99(2) 2_545 2_546 ?
Pr2 O3 NA2 171(2) 2_545 1_555 ?
Pr2 O3 NA2 99(2) 2_545 2_546 ?
Pr2 O3 Ni 92(3) 2_545 1_455 ?
Pr2 O3 W 88(3) 2_545 2_646 ?
Pr2 O3 O1 72(3) 2_545 2_546 ?
Pr2 O3 O1 124(3) 2_545 2_646 ?
Pr2 O3 O4 103(3) 2_545 2_556 ?
Pr2 O3 O5 129(2) 2_545 1_455 ?
Pr2 O3 O5 118(3) 2_545 2_646 ?
Pr2 O3 O6 56(2) 2_545 1_455 ?
Pr1 O3 Pr1 89.9(19) 1_555 2_546 ?
Pr1 O3 NA2 89.9(19) 1_555 2_546 ?
Pr1 O3 Ni 85(3) 1_555 1_455 ?
Pr1 O3 W 92(3) 1_555 2_646 ?
Pr1 O3 O1 111(3) 1_555 2_546 ?
Pr1 O3 O1 52(2) 1_555 2_646 ?
Pr1 O3 O4 69(2) 1_555 2_556 ?
Pr1 O3 O5 56(2) 1_555 1_455 ?
Pr1 O3 O5 69(2) 1_555 2_646 ?
Pr1 O3 O6 118(3) 1_555 1_455 ?
Pr1 O3 NA2 89.9(19) 2_546 1_555 ?
Pr1 O3 Ni 90(3) 2_546 1_455 ?
Pr1 O3 W 101(3) 2_546 2_646 ?
Pr1 O3 O1 58(3) 2_546 2_546 ?
Pr1 O3 O1 120(3) 2_546 2_646 ?
Pr1 O3 O4 131(3) 2_546 2_556 ?
Pr1 O3 O5 53(2) 2_546 1_455 ?
Pr1 O3 O5 57(2) 2_546 2_646 ?
Pr1 O3 O6 116(2) 2_546 1_455 ?
NA2 O3 NA2 89.9(19) 1_555 2_546 ?
NA2 O3 Ni 85(3) 1_555 1_455 ?
NA2 O3 W 92(3) 1_555 2_646 ?
NA2 O3 O1 111(3) 1_555 2_546 ?
NA2 O3 O1 52(2) 1_555 2_646 ?
NA2 O3 O4 69(2) 1_555 2_556 ?
NA2 O3 O5 56(2) 1_555 1_455 ?
NA2 O3 O5 69(2) 1_555 2_646 ?
NA2 O3 O6 118(3) 1_555 1_455 ?
NA2 O3 Ni 90(3) 2_546 1_455 ?
NA2 O3 W 101(3) 2_546 2_646 ?
NA2 O3 O1 58(3) 2_546 2_546 ?
NA2 O3 O1 120(3) 2_546 2_646 ?
NA2 O3 O4 131(3) 2_546 2_556 ?
NA2 O3 O5 53(2) 2_546 1_455 ?
NA2 O3 O5 57(2) 2_546 2_646 ?
NA2 O3 O6 116(2) 2_546 1_455 ?
Ni O3 W 168(3) 1_455 2_646 ?
Ni O3 O1 123(4) 1_455 2_646 ?
Ni O3 O4 46(3) 1_455 2_556 ?
Ni O3 O5 52(3) 1_455 1_455 ?
Ni O3 O5 137(3) 1_455 2_646 ?
W O3 O1 147(4) 2_646 2_546 ?
W O3 O1 48(3) 2_646 2_646 ?
W O3 O4 123(3) 2_646 2_556 ?
W O3 O5 134(4) 2_646 1_455 ?
W O3 O5 51(3) 2_646 2_646 ?
W O3 O6 131(4) 2_646 1_455 ?
O1 O3 O1 162(4) 2_546 2_646 ?
O1 O3 O4 88(3) 2_546 2_556 ?
O1 O3 O5 57(3) 2_546 1_455 ?
O1 O3 O5 115(4) 2_546 2_646 ?
O1 O3 O6 58(3) 2_546 1_455 ?
O1 O3 O4 82(3) 2_646 2_556 ?
O1 O3 O5 107(4) 2_646 1_455 ?
O1 O3 O5 65(3) 2_646 2_646 ?
O1 O3 O6 123(4) 2_646 1_455 ?
O4 O3 O5 79(3) 2_556 1_455 ?
O4 O3 O5 137(3) 2_556 2_646 ?
O4 O3 O6 51(3) 2_556 1_455 ?
O5 O3 O5 85(3) 1_455 2_646 ?
O5 O3 O6 95(3) 1_455 1_455 ?
O5 O3 O6 171(3) 2_646 1_455 ?
Na1 O4 Na1 120(3) 1_556 2_546 ?
Na1 O4 Pr2 120(3) 1_556 2_546 ?
Na1 O4 Ni 99.0(18) 1_556 2_646 ?
Na1 O4 W 90.0(19) 1_556 1_455 ?
Na1 O4 O2 130(4) 1_556 2_546 ?
Na1 O4 O3 139(4) 1_556 2_546 ?
Na1 O4 O6 75(3) 1_556 1_456 ?
Na1 O4 O6 76(2) 1_556 2_646 ?
Na1 O4 Pr2 120(3) 2_546 1_556 ?
Na1 O4 Ni 111(3) 2_546 2_646 ?
Na1 O4 W 102.9(19) 2_546 1_455 ?
Na1 O4 O2 68(3) 2_546 2_546 ?
Na1 O4 O3 69(3) 2_546 2_546 ?
Na1 O4 O6 72(3) 2_546 1_456 ?
Na1 O4 O6 84(3) 2_546 2_646 ?
Pr2 O4 Pr2 120(3) 1_556 2_546 ?
Pr2 O4 Ni 99.0(18) 1_556 2_646 ?
Pr2 O4 W 90.0(19) 1_556 1_455 ?
Pr2 O4 O2 130(4) 1_556 2_546 ?
Pr2 O4 O3 139(4) 1_556 2_546 ?
Pr2 O4 O6 75(3) 1_556 1_456 ?
Pr2 O4 O6 76(2) 1_556 2_646 ?
Pr2 O4 Ni 111(3) 2_546 2_646 ?
Pr2 O4 W 102.9(19) 2_546 1_455 ?
Pr2 O4 O2 68(3) 2_546 2_546 ?
Pr2 O4 O3 69(3) 2_546 2_546 ?
Pr2 O4 O6 72(3) 2_546 1_456 ?
Pr2 O4 O6 84(3) 2_546 2_646 ?
Ni O4 W 134.3(18) 2_646 1_455 ?
Ni O4 O2 125(4) 2_646 2_546 ?
Ni O4 O3 46(3) 2_646 2_546 ?
Ni O4 O6 173(4) 2_646 1_456 ?
Ni O4 O6 50(2) 2_646 2_646 ?
W O4 O3 129(4) 1_455 2_546 ?
W O4 O6 48.6(19) 1_455 1_456 ?
W O4 O6 166(3) 1_455 2_646 ?
O2 O4 O3 91(4) 2_546 2_546 ?
O2 O4 O6 61(3) 2_546 1_456 ?
O2 O4 O6 149(5) 2_546 2_646 ?
O3 O4 O6 139(4) 2_546 1_456 ?
O3 O4 O6 65(3) 2_546 2_646 ?
O6 O4 O6 125(4) 1_456 2_646 ?
Pr1 O5 Pr1 108.8(17) 1_655 2_646 ?
Pr1 O5 NA2 108.8(17) 1_655 2_646 ?
Pr1 O5 Ni 97.5(18) 1_655 1_555 ?
Pr1 O5 W 92.2(16) 1_655 1_555 ?
Pr1 O5 O1 140(3) 1_655 2_646 ?
Pr1 O5 O2 118(3) 1_655 1_555 ?
Pr1 O5 O2 128(4) 1_655 2_646 ?
Pr1 O5 O3 73(3) 1_655 1_655 ?
Pr1 O5 O3 56(2) 1_655 2_656 ?
Pr1 O5 NA2 108.8(17) 2_646 1_655 ?
Pr1 O5 Ni 100.0(13) 2_646 1_555 ?
Pr1 O5 W 96.3(12) 2_646 1_555 ?
Pr1 O5 O1 66(2) 2_646 2_646 ?
Pr1 O5 O2 120(3) 2_646 1_555 ?
Pr1 O5 O2 61(3) 2_646 2_646 ?
Pr1 O5 O3 66(3) 2_646 1_655 ?
Pr1 O5 O3 126(3) 2_646 2_656 ?
NA2 O5 NA2 108.8(17) 1_655 2_646 ?
NA2 O5 Ni 97.5(18) 1_655 1_555 ?
NA2 O5 W 92.2(16) 1_655 1_555 ?
NA2 O5 O1 140(3) 1_655 2_646 ?
NA2 O5 O2 118(3) 1_655 1_555 ?
NA2 O5 O2 128(4) 1_655 2_646 ?
NA2 O5 O3 73(3) 1_655 1_655 ?
NA2 O5 O3 56(2) 1_655 2_656 ?
NA2 O5 Ni 100.0(13) 2_646 1_555 ?
NA2 O5 W 96.3(12) 2_646 1_555 ?
NA2 O5 O1 66(2) 2_646 2_646 ?
NA2 O5 O2 120(3) 2_646 1_555 ?
NA2 O5 O2 61(3) 2_646 2_646 ?
NA2 O5 O3 66(3) 2_646 1_655 ?
NA2 O5 O3 126(3) 2_646 2_656 ?
Ni O5 W 157.2(11) 1_555 1_555 ?
Ni O5 O1 48(2) 1_555 2_646 ?
Ni O5 O2 134(4) 1_555 2_646 ?
Ni O5 O3 52(3) 1_555 1_655 ?
Ni O5 O3 131(3) 1_555 2_656 ?
W O5 O1 128(3) 1_555 2_646 ?
W O5 O2 116(3) 1_555 1_555 ?
W O5 O2 45(2) 1_555 2_646 ?
W O5 O3 150(3) 1_555 1_655 ?
O1 O5 O2 54(3) 2_646 1_555 ?
O1 O5 O2 86(4) 2_646 2_646 ?
O1 O5 O3 69(3) 2_646 1_655 ?
O1 O5 O3 160(4) 2_646 2_656 ?
O2 O5 O2 109(4) 1_555 2_646 ?
O2 O5 O3 94(4) 1_555 1_655 ?
O2 O5 O3 111(4) 1_555 2_656 ?
O2 O5 O3 126(4) 2_646 1_655 ?
O2 O5 O3 88(4) 2_646 2_656 ?
O3 O5 O3 129(4) 1_655 2_656 ?
Na1 O6 Na1 171(3) 1_555 1_655 ?
Na1 O6 Na1 101(2) 1_555 2_645 ?
Na1 O6 Na1 91(2) 1_555 2_655 ?
Na1 O6 Pr2 171(3) 1_555 1_655 ?
Na1 O6 Pr2 101(2) 1_555 2_645 ?
Na1 O6 Pr2 91(2) 1_555 2_655 ?
Na1 O6 Ni 94(2) 1_555 1_555 ?
Na1 O6 W 99(2) 1_555 1_554 ?
Na1 O6 O1 63(3) 1_555 2_646 ?
Na1 O6 O2 60(3) 1_555 1_555 ?
Na1 O6 O2 71(3) 1_555 2_645 ?
Na1 O6 O3 124(4) 1_555 1_655 ?
Na1 O6 O4 135(3) 1_555 1_654 ?
Na1 O6 O4 130(3) 1_555 2_656 ?
Na1 O6 Na1 87(2) 1_655 2_645 ?
Na1 O6 Na1 80(2) 1_655 2_655 ?
Na1 O6 Pr2 171(3) 1_655 1_555 ?
Na1 O6 Pr2 87(2) 1_655 2_645 ?
Na1 O6 Pr2 80(2) 1_655 2_655 ?
Na1 O6 Ni 81(2) 1_655 1_555 ?
Na1 O6 W 84(2) 1_655 1_554 ?
Na1 O6 O1 117(3) 1_655 2_646 ?
Na1 O6 O2 112(3) 1_655 1_555 ?
Na1 O6 O2 116(4) 1_655 2_645 ?
Na1 O6 O3 58(3) 1_655 1_655 ?
Na1 O6 O4 54(2) 1_655 1_654 ?
Na1 O6 Na1 165.7(17) 2_645 2_655 ?
Na1 O6 Pr2 101(2) 2_645 1_555 ?
Na1 O6 Pr2 87(2) 2_645 1_655 ?
Na1 O6 Pr2 165.7(17) 2_645 2_655 ?
Na1 O6 Ni 100.5(15) 2_645 1_555 ?
Na1 O6 W 92.7(14) 2_645 1_554 ?
Na1 O6 O1 77(2) 2_645 2_646 ?
Na1 O6 O2 130(3) 2_645 1_555 ?
Na1 O6 O2 63(3) 2_645 2_645 ?
Na1 O6 O3 62(2) 2_645 1_655 ?
Na1 O6 O4 46(2) 2_645 1_654 ?
Na1 O6 O4 120(3) 2_645 2_656 ?
Na1 O6 Pr2 91(2) 2_655 1_555 ?
Na1 O6 Pr2 80(2) 2_655 1_655 ?
Na1 O6 Pr2 165.7(17) 2_655 2_645 ?
Na1 O6 Ni 85.1(14) 2_655 1_555 ?
Na1 O6 W 78.5(13) 2_655 1_554 ?
Na1 O6 O1 116(3) 2_655 2_646 ?
Na1 O6 O2 63(2) 2_655 1_555 ?
Na1 O6 O2 116(3) 2_655 2_645 ?
Na1 O6 O3 116(3) 2_655 1_655 ?
Na1 O6 O4 120(2) 2_655 1_654 ?
Na1 O6 O4 53(2) 2_655 2_656 ?
Pr2 O6 Pr2 171(3) 1_555 1_655 ?
Pr2 O6 Pr2 101(2) 1_555 2_645 ?
Pr2 O6 Pr2 91(2) 1_555 2_655 ?
Pr2 O6 Ni 94(2) 1_555 1_555 ?
Pr2 O6 W 99(2) 1_555 1_554 ?
Pr2 O6 O1 63(3) 1_555 2_646 ?
Pr2 O6 O2 60(3) 1_555 1_555 ?
Pr2 O6 O2 71(3) 1_555 2_645 ?
Pr2 O6 O3 124(4) 1_555 1_655 ?
Pr2 O6 O4 135(3) 1_555 1_654 ?
Pr2 O6 O4 130(3) 1_555 2_656 ?
Pr2 O6 Pr2 87(2) 1_655 2_645 ?
Pr2 O6 Pr2 80(2) 1_655 2_655 ?
Pr2 O6 Ni 81(2) 1_655 1_555 ?
Pr2 O6 W 84(2) 1_655 1_554 ?
Pr2 O6 O1 117(3) 1_655 2_646 ?
Pr2 O6 O2 112(3) 1_655 1_555 ?
Pr2 O6 O2 116(4) 1_655 2_645 ?
Pr2 O6 O3 58(3) 1_655 1_655 ?
Pr2 O6 O4 54(2) 1_655 1_654 ?
Pr2 O6 Pr2 165.7(17) 2_645 2_655 ?
Pr2 O6 Ni 100.5(15) 2_645 1_555 ?
Pr2 O6 W 92.7(14) 2_645 1_554 ?
Pr2 O6 O1 77(2) 2_645 2_646 ?
Pr2 O6 O2 130(3) 2_645 1_555 ?
Pr2 O6 O2 63(3) 2_645 2_645 ?
Pr2 O6 O3 62(2) 2_645 1_655 ?
Pr2 O6 O4 46(2) 2_645 1_654 ?
Pr2 O6 O4 120(3) 2_645 2_656 ?
Pr2 O6 Ni 85.1(14) 2_655 1_555 ?
Pr2 O6 W 78.5(13) 2_655 1_554 ?
Pr2 O6 O1 116(3) 2_655 2_646 ?
Pr2 O6 O2 63(2) 2_655 1_555 ?
Pr2 O6 O2 116(3) 2_655 2_645 ?
Pr2 O6 O3 116(3) 2_655 1_655 ?
Pr2 O6 O4 120(2) 2_655 1_654 ?
Pr2 O6 O4 53(2) 2_655 2_656 ?
Ni O6 W 159.4(12) 1_555 1_554 ?
Ni O6 O2 154(4) 1_555 2_645 ?
Ni O6 O3 46(2) 1_555 1_655 ?
Ni O6 O4 118(3) 1_555 1_654 ?
Ni O6 O4 54(2) 1_555 2_656 ?
W O6 O1 155(3) 1_554 2_646 ?
W O6 O2 133(4) 1_554 1_555 ?
W O6 O2 47(2) 1_554 2_645 ?
W O6 O3 133(3) 1_554 1_655 ?
W O6 O4 62(2) 1_554 1_654 ?
W O6 O4 106(2) 1_554 2_656 ?
O1 O6 O2 53(3) 2_646 1_555 ?
O1 O6 O2 109(4) 2_646 2_645 ?
O1 O6 O3 61(3) 2_646 1_655 ?
O1 O6 O4 119(3) 2_646 1_654 ?
O1 O6 O4 99(3) 2_646 2_656 ?
O2 O6 O2 130(4) 1_555 2_645 ?
O2 O6 O3 89(4) 1_555 1_655 ?
O2 O6 O4 162(4) 1_555 1_654 ?
O2 O6 O4 72(3) 1_555 2_656 ?
O2 O6 O3 125(4) 2_645 1_655 ?
O2 O6 O4 67(3) 2_645 1_654 ?
O2 O6 O4 151(4) 2_645 2_656 ?
O3 O6 O4 73(3) 1_655 1_654 ?
O3 O6 O4 64(3) 1_655 2_656 ?
O4 O6 O4 95(3) 1_654 2_656 ?

loop_
_geom_bond_atom_site_label_1
_geom_bond_atom_site_label_2
_geom_bond_distance
_geom_bond_site_symmetry_2
_geom_bond_publ_flag
Na1 Ni 3.22(4) 1_455 ?
Na1 Ni 3.31(4) 1_555 ?
Na1 Ni 3.366(17) 2_645 ?
Na1 Ni 3.446(17) 2_655 ?
Na1 W 3.30(3) 1_454 ?
Na1 W 3.43(3) 1_554 ?
Na1 W 3.182(16) 2_646 ?
Na1 W 3.266(16) 2_656 ?
Na1 O1 3.24(6) 1_554 ?
Na1 O1 2.74(6) 2_646 ?
Na1 O2 2.73(7) 1_555 ?
Na1 O2 3.02(7) 2_645 ?
Na1 O3 2.74(7) 1_555 ?
Na1 O3 2.74(6) 2_555 ?
Na1 O4 2.43(5) 1_554 ?
Na1 O4 1.94(5) 2_556 ?
Na1 O6 2.92(8) 1_455 ?
Na1 O6 2.59(8) 1_555 ?
Na1 O6 2.96(5) 2_645 ?
Na1 O6 2.57(5) 2_655 ?
Pr2 Ni 3.22(4) 1_455 ?
Pr2 Ni 3.31(4) 1_555 ?
Pr2 Ni 3.366(17) 2_645 ?
Pr2 Ni 3.446(17) 2_655 ?
Pr2 W 3.30(3) 1_454 ?
Pr2 W 3.43(3) 1_554 ?
Pr2 W 3.182(16) 2_646 ?
Pr2 W 3.266(16) 2_656 ?
Pr2 O1 3.24(6) 1_554 ?
Pr2 O1 2.74(6) 2_646 ?
Pr2 O2 2.73(7) 1_555 ?
Pr2 O2 3.02(7) 2_645 ?
Pr2 O3 2.74(7) 1_555 ?
Pr2 O3 2.74(6) 2_555 ?
Pr2 O4 2.43(5) 1_554 ?
Pr2 O4 1.94(5) 2_556 ?
Pr2 O6 2.92(8) 1_455 ?
Pr2 O6 2.59(8) 1_555 ?
Pr2 O6 2.96(5) 2_645 ?
Pr2 O6 2.57(5) 2_655 ?
Pr1 Ni 3.45(2) 1_455 ?
Pr1 Ni 3.40(2) 1_555 ?
Pr1 Ni 3.229(11) 2_656 ?
Pr1 W 3.456(14) 1_455 ?
Pr1 W 3.421(14) 1_555 ?
Pr1 W 3.305(10) 2_656 ?
Pr1 O1 2.58(6) 1_555 ?
Pr1 O1 2.52(6) 2_646 ?
Pr1 O2 2.50(7) 1_555 ?
Pr1 O2 2.82(7) 2_646 ?
Pr1 O3 2.99(7) 1_555 ?
Pr1 O3 2.53(6) 2_556 ?
Pr1 O4 3.26(4) 2_556 ?
Pr1 O5 2.58(6) 1_455 ?
Pr1 O5 3.01(6) 1_555 ?
Pr1 O5 3.28(4) 2_646 ?
Pr1 O5 2.23(4) 2_656 ?
NA2 Ni 3.45(2) 1_455 ?
NA2 Ni 3.40(2) 1_555 ?
NA2 Ni 3.229(11) 2_656 ?
NA2 W 3.456(14) 1_455 ?
NA2 W 3.421(14) 1_555 ?
NA2 W 3.305(10) 2_656 ?
NA2 O1 2.58(6) 1_555 ?
NA2 O1 2.52(6) 2_646 ?
NA2 O2 2.50(7) 1_555 ?
NA2 O2 2.82(7) 2_646 ?
NA2 O3 2.99(7) 1_555 ?
NA2 O3 2.53(6) 2_556 ?
NA2 O4 3.26(4) 2_556 ?
NA2 O5 2.58(6) 1_455 ?
NA2 O5 3.01(6) 1_555 ?
NA2 O5 3.28(4) 2_646 ?
NA2 O5 2.23(4) 2_656 ?
Ni Na1 3.31(4) 1_555 ?
Ni Na1 3.22(4) 1_655 ?
Ni Na1 3.446(17) 2_645 ?
Ni Na1 3.366(17) 2_655 ?
Ni Pr2 3.31(4) 1_555 ?
Ni Pr2 3.22(4) 1_655 ?
Ni Pr2 3.446(17) 2_645 ?
Ni Pr2 3.366(17) 2_655 ?
Ni Pr1 3.40(2) 1_555 ?
Ni Pr1 3.45(2) 1_655 ?
Ni Pr1 3.229(11) 2_646 ?
Ni NA2 3.40(2) 1_555 ?
Ni NA2 3.45(2) 1_655 ?
Ni NA2 3.229(11) 2_646 ?
Ni O1 1.88(6) 2_646 ?
Ni O2 1.98(7) 1_555 ?
Ni O3 1.99(8) 1_655 ?
Ni O4 1.98(4) 2_656 ?
Ni O5 1.98(3) 1_555 ?
Ni O6 1.88(3) 1_555 ?
W Na1 3.43(3) 1_556 ?
W Na1 3.30(3) 1_656 ?
W Na1 3.266(16) 2_646 ?
W Na1 3.182(16) 2_656 ?
W Pr2 3.43(3) 1_556 ?
W Pr2 3.30(3) 1_656 ?
W Pr2 3.266(16) 2_646 ?
W Pr2 3.182(16) 2_656 ?
W Pr1 3.421(14) 1_555 ?
W Pr1 3.456(14) 1_655 ?
W Pr1 3.305(10) 2_646 ?
W NA2 3.421(14) 1_555 ?
W NA2 3.456(14) 1_655 ?
W NA2 3.305(10) 2_646 ?
W O1 2.08(6) 1_555 ?
W O2 1.93(7) 2_646 ?
W O3 1.91(7) 2_656 ?
W O4 2.23(4) 1_655 ?
W O4 3.41(4) 2_657 ?
W O5 2.20(2) 1_555 ?
W O6 1.90(3) 1_556 ?
O1 Na1 3.24(6) 1_556 ?
O1 Na1 2.74(6) 2_656 ?
O1 Pr2 3.24(6) 1_556 ?
O1 Pr2 2.74(6) 2_656 ?
O1 Pr1 2.58(6) 1_555 ?
O1 Pr1 2.52(6) 2_656 ?
O1 NA2 2.58(6) 1_555 ?
O1 NA2 2.52(6) 2_656 ?
O1 Ni 1.88(6) 2_656 ?
O1 W 2.08(6) 1_555 ?
O1 O2 3.00(9) 2_646 ?
O1 O2 2.49(9) 2_656 ?
O1 O3 2.77(9) 2_556 ?
O1 O3 2.79(9) 2_656 ?
O1 O5 3.02(7) 1_555 ?
O1 O5 2.48(7) 2_656 ?
O1 O6 3.10(7) 1_556 ?
O1 O6 2.67(7) 2_656 ?
O2 Na1 2.73(7) 1_555 ?
O2 Na1 3.02(7) 2_655 ?
O2 Pr2 2.73(7) 1_555 ?
O2 Pr2 3.02(7) 2_655 ?
O2 Pr1 2.50(7) 1_555 ?
O2 Pr1 2.82(7) 2_656 ?
O2 NA2 2.50(7) 1_555 ?
O2 NA2 2.82(7) 2_656 ?
O2 Ni 1.98(7) 1_555 ?
O2 W 1.93(7) 2_656 ?
O2 O1 2.49(9) 2_646 ?
O2 O1 3.00(9) 2_656 ?
O2 O4 2.78(8) 2_556 ?
O2 O4 3.08(8) 2_656 ?
O2 O5 2.95(8) 1_555 ?
O2 O5 2.67(8) 2_656 ?
O2 O6 2.85(8) 1_555 ?
O2 O6 2.64(8) 2_655 ?
O3 Na1 2.74(7) 1_555 ?
O3 Na1 2.74(6) 2_545 ?
O3 Pr2 2.74(7) 1_555 ?
O3 Pr2 2.74(6) 2_545 ?
O3 Pr1 2.99(7) 1_555 ?
O3 Pr1 2.53(6) 2_546 ?
O3 NA2 2.99(7) 1_555 ?
O3 NA2 2.53(6) 2_546 ?
O3 Ni 1.99(8) 1_455 ?
O3 W 1.91(7) 2_646 ?
O3 O1 2.77(9) 2_546 ?
O3 O1 2.79(9) 2_646 ?
O3 O4 3.07(6) 1_554 ?
O3 O4 3.03(8) 2_546 ?
O3 O4 2.75(8) 2_556 ?
O3 O5 2.43(7) 1_455 ?
O3 O5 2.82(7) 2_646 ?
O3 O6 2.75(8) 1_455 ?
O3 O6 3.03(8) 2_645 ?
O4 Na1 2.43(5) 1_556 ?
O4 Na1 1.94(5) 2_546 ?
O4 Pr2 2.43(5) 1_556 ?
O4 Pr2 1.94(5) 2_546 ?
O4 Pr1 3.26(4) 2_546 ?
O4 NA2 3.26(4) 2_546 ?
O4 Ni 1.98(4) 2_646 ?
O4 W 2.23(4) 1_455 ?
O4 W 3.41(4) 2_647 ?
O4 O2 2.78(8) 2_546 ?
O4 O2 3.08(8) 2_646 ?
O4 O3 3.07(6) 1_556 ?
O4 O3 2.75(8) 2_546 ?
O4 O3 3.03(8) 2_556 ?
O4 O5 3.36(5) 1_455 ?
O4 O5 3.31(5) 2_646 ?
O4 O6 2.38(6) 1_456 ?
O4 O6 2.37(7) 2_646 ?
O5 Pr1 3.01(6) 1_555 ?
O5 Pr1 2.58(6) 1_655 ?
O5 Pr1 2.23(4) 2_646 ?
O5 Pr1 3.28(4) 2_656 ?
O5 NA2 3.01(6) 1_555 ?
O5 NA2 2.58(6) 1_655 ?
O5 NA2 2.23(4) 2_646 ?
O5 NA2 3.28(4) 2_656 ?
O5 Ni 1.98(3) 1_555 ?
O5 W 2.20(2) 1_555 ?
O5 O1 3.02(7) 1_555 ?
O5 O1 2.48(7) 2_646 ?
O5 O2 2.95(8) 1_555 ?
O5 O2 2.67(8) 2_646 ?
O5 O3 2.43(7) 1_655 ?
O5 O3 2.82(7) 2_656 ?
O5 O4 3.36(5) 1_655 ?
O5 O4 3.31(5) 2_656 ?
O6 Na1 2.59(8) 1_555 ?
O6 Na1 2.92(8) 1_655 ?
O6 Na1 2.57(5) 2_645 ?
O6 Na1 2.96(5) 2_655 ?
O6 Pr2 2.59(8) 1_555 ?
O6 Pr2 2.92(8) 1_655 ?
O6 Pr2 2.57(5) 2_645 ?
O6 Pr2 2.96(5) 2_655 ?
O6 Ni 1.88(3) 1_555 ?
O6 W 1.90(3) 1_554 ?
O6 O1 3.10(7) 1_554 ?
O6 O1 2.67(7) 2_646 ?
O6 O2 2.85(8) 1_555 ?
O6 O2 2.64(8) 2_645 ?
O6 O3 2.75(8) 1_655 ?
O6 O3 3.03(8) 2_655 ?
O6 O4 2.38(6) 1_654 ?
O6 O4 2.37(7) 2_656 ?
